data_7059506
loop_
_publ_author_name
'Mac Cormack, Andrea S.'
'Busch, Ver\'onica M.'
'Japas, M. Laura'
'Giovanetti, Lisandro'
'Di Salvo, Florencia'
'Di Chenna, Pablo H.'

_publ_section_title
;
 The effect of vicinal di-halo substituents on the organogelling
 properties of aromatic supramolecular gelators and their application as
 soft templates
;
_journal_issue 20
_journal_name_full 'New Journal of Chemistry'
_journal_page_first 8198
_journal_page_last 8208
_journal_paper_doi 10.1039/D0NJ01440K
_journal_volume 44
_journal_year 2020
_chemical_formula_moiety 'C18 H27 Cl2 N O'
_chemical_formula_sum 'C18 H27 Cl2 N O'
_chemical_formula_weight 344.30
_space_group_crystal_system monoclinic
_space_group_IT_number 14
_space_group_name_Hall '-P 2ybc'
_space_group_name_H-M_alt 'P 1 21/c 1'
_atom_sites_solution_hydrogens geom
_atom_sites_solution_primary dual
_audit_creation_date 2019-12-26
_audit_creation_method
;
Olex2 1.2
(compiled 2018.05.29 svn.r3508 for OlexSys, GUI svn.r5506)
;
_audit_update_record
;
2019-12-27 deposited with the CCDC.	2020-04-17 downloaded from the CCDC.
;
_cell_angle_alpha 90
_cell_angle_beta 102.916(9)
_cell_angle_gamma 90
_cell_formula_units_Z 4
_cell_length_a 16.382(2)
_cell_length_b 12.2314(14)
_cell_length_c 9.8293(7)
_cell_measurement_reflns_used 1720
_cell_measurement_temperature 298
_cell_measurement_theta_max 24.8520
_cell_measurement_theta_min 4.0330
_cell_volume 1919.7(4)
_computing_cell_refinement 'CrysAlisPro 1.171.38.46 (Rigaku OD, 2015)'
_computing_data_collection 'CrysAlisPro 1.171.38.46 (Rigaku OD, 2015)'
_computing_data_reduction 'CrysAlisPro 1.171.38.46 (Rigaku OD, 2015)'
_computing_molecular_graphics 'Olex2 (Dolomanov et al., 2009)'
_computing_publication_material 'Olex2 (Dolomanov et al., 2009)'
_computing_structure_refinement 'ShelXL (Sheldrick, 2015)'
_computing_structure_solution 'ShelXD (Sheldrick, 2008)'
_diffrn_ambient_temperature 298
_diffrn_detector 'CCD plate'
_diffrn_detector_area_resol_mean 16.1158
_diffrn_detector_type Eos
_diffrn_measured_fraction_theta_full 0.997
_diffrn_measured_fraction_theta_max 0.877
_diffrn_measurement_details
;
List of Runs (angles in degrees, time in seconds):

  # Type    Start    End  Width  t~exp~   \w     \q     \k     \f   Frames
#--------------------------------------------------------------------------
  1  \w    -54.00  96.00   1.00  175.76    --   20.98   0.00 -60.00  150
  2  \w    -51.00  54.00   1.00  175.76    --   20.98 -77.00 -60.00  105
  3  \w    -25.00  24.00   1.00  175.76    --  -21.29 -99.00  30.00   49
  4  \w   -103.00 -53.00   1.00  175.76    --  -21.29 178.00-120.00   50
  5  \w    -53.00 -28.00   1.00  175.76    --   20.98 -37.00 120.00   25
;
_diffrn_measurement_device 'four-circle diffractometer'
_diffrn_measurement_device_type 'Xcalibur, Eos, Gemini'
_diffrn_measurement_method '\w scans'
_diffrn_orient_matrix_type 'CrysAlisPro convention (1999,Acta A55,543-557)'
_diffrn_orient_matrix_UB_11 0.0160717000
_diffrn_orient_matrix_UB_12 -0.0539878000
_diffrn_orient_matrix_UB_13 0.0080517000
_diffrn_orient_matrix_UB_21 0.0365360000
_diffrn_orient_matrix_UB_22 0.0178559000
_diffrn_orient_matrix_UB_23 -0.0209617000
_diffrn_orient_matrix_UB_31 0.0195017000
_diffrn_orient_matrix_UB_32 0.0113680000
_diffrn_orient_matrix_UB_33 0.0705646000
_diffrn_radiation_monochromator graphite
_diffrn_radiation_probe x-ray
_diffrn_radiation_type MoK\a
_diffrn_radiation_wavelength 0.71073
_diffrn_reflns_av_R_equivalents 0.0482
_diffrn_reflns_av_unetI/netI 0.0594
_diffrn_reflns_Laue_measured_fraction_full 0.997
_diffrn_reflns_Laue_measured_fraction_max 0.877
_diffrn_reflns_limit_h_max 21
_diffrn_reflns_limit_h_min -21
_diffrn_reflns_limit_k_max 13
_diffrn_reflns_limit_k_min -15
_diffrn_reflns_limit_l_max 13
_diffrn_reflns_limit_l_min -12
_diffrn_reflns_number 12878
_diffrn_reflns_point_group_measured_fraction_full 0.997
_diffrn_reflns_point_group_measured_fraction_max 0.877
_diffrn_reflns_theta_full 25.242
_diffrn_reflns_theta_max 28.939
_diffrn_reflns_theta_min 3.828
_diffrn_source 'fine-focus sealed X-ray tube'
_diffrn_source_type 'Enhance (Mo) X-ray Source'
_exptl_absorpt_coefficient_mu 0.340
_exptl_absorpt_correction_T_max 1.00000
_exptl_absorpt_correction_T_min 0.83102
_exptl_absorpt_correction_type multi-scan
_exptl_absorpt_process_details
;
CrysAlisPro 1.171.38.46 (Rigaku Oxford Diffraction, 2015)
Empirical absorption correction using spherical harmonics,
 implemented in SCALE3 ABSPACK scaling algorithm.
;
_exptl_crystal_colour colourless
_exptl_crystal_colour_primary colourless
_exptl_crystal_density_diffrn 1.191
_exptl_crystal_description block
_exptl_crystal_F_000 736
_exptl_crystal_recrystallization_method 'Re-crystallisation from solvent: acetone'
_exptl_crystal_size_max 0.3
_exptl_crystal_size_mid 0.25
_exptl_crystal_size_min 0.22
_refine_diff_density_max 0.293
_refine_diff_density_min -0.247
_refine_diff_density_rms 0.036
_refine_ls_extinction_method none
_refine_ls_goodness_of_fit_ref 1.009
_refine_ls_hydrogen_treatment constr
_refine_ls_matrix_type full
_refine_ls_number_parameters 200
_refine_ls_number_reflns 4456
_refine_ls_number_restraints 0
_refine_ls_restrained_S_all 1.009
_refine_ls_R_factor_all 0.1241
_refine_ls_R_factor_gt 0.0572
_refine_ls_shift/su_max 0.001
_refine_ls_shift/su_mean 0.000
_refine_ls_structure_factor_coef Fsqd
_refine_ls_weighting_details 'w=1/[\s^2^(Fo^2^)+(0.0502P)^2^+0.1189P] where P=(Fo^2^+2Fc^2^)/3'
_refine_ls_weighting_scheme calc
_refine_ls_wR_factor_gt 0.1136
_refine_ls_wR_factor_ref 0.1445
_reflns_Friedel_coverage 0.000
_reflns_number_gt 2310
_reflns_number_total 4456
_reflns_threshold_expression 'I > 2\s(I)'
_cod_data_source_file d0nj01440k2.cif
_cod_data_source_block exp_5006
_cod_depositor_comments
;Adding full bibliography for 7059505--7059506.cif.

 Adding full bibliography for 7059505--7059506.cif.
;
_cod_original_cell_volume 1919.8(4)
_cod_database_code 7059506
_shelx_shelxl_version_number 2014/7
_chemical_oxdiff_formula 'C34 H58 Br2 N2 O2'
_chemical_oxdiff_usercomment 'aguja sin cortar'
_shelx_space_group_comment
;
The symmetry employed for this shelxl refinement is uniquely defined
by the following loop, which should always be used as a source of
symmetry information in preference to the above space-group names.
They are only intended as comments.
;
_shelx_estimated_absorpt_t_max 0.929
_shelx_estimated_absorpt_t_min 0.905
_reflns_odcompleteness_completeness 99.59
_reflns_odcompleteness_iscentric 1
_reflns_odcompleteness_theta 26.32
_olex2_refinement_description
;
1. Fixed Uiso
 At 1.2 times of:
  All C(H) groups, All C(H,H) groups, All N(H) groups
 At 1.5 times of:
  All C(H,H,H) groups
2.a Secondary CH2 refined with riding coordinates:
 C14(H14A,H14B), C12(H12A,H12B), C15(H15A,H15B), C10(H10A,H10B), C13(H13A,
 H13B), C11(H11A,H11B), C9(H9A,H9B), C8(H8A,H8B), C16(H16A,H16B), C17(H17A,H17B)
2.b Aromatic/amide H refined with riding coordinates:
 N1(H1), C2(H2), C6(H6), C5(H5)
2.c Idealised Me refined as rotating group:
 C18(H18A,H18B,H18C)
;
_olex2_exptl_crystal_mounting_method loop
_olex2_submission_special_instructions 'No special instructions were received'
_oxdiff_exptl_absorpt_empirical_details
;
Empirical correction (ABSPACK) includes:
- Absorption correction using spherical harmonics
- Frame scaling
;
_oxdiff_exptl_absorpt_empirical_full_max 1.203
_oxdiff_exptl_absorpt_empirical_full_min 0.749

loop_
_space_group_symop_operation_xyz
'x, y, z'
'-x, y+1/2, -z+1/2'
'-x, -y, -z'
'x, -y-1/2, z-1/2'

loop_
_atom_site_label
_atom_site_type_symbol
_atom_site_fract_x
_atom_site_fract_y
_atom_site_fract_z
_atom_site_U_iso_or_equiv
_atom_site_adp_type
_atom_site_occupancy
_atom_site_site_symmetry_order
_atom_site_calc_flag
_atom_site_refinement_flags_posn
_atom_site_refinement_flags_adp
_atom_site_refinement_flags_occupancy
_atom_site_disorder_assembly
_atom_site_disorder_group
Cl2 Cl 0.46155(5) -0.24690(6) 1.11440(8) 0.0865(3) Uani 1 1 d . . . . .
Cl1 Cl 0.47089(6) -0.05212(7) 1.32934(6) 0.1013(3) Uani 1 1 d . . . . .
N1 N 0.32731(12) 0.18840(16) 0.91856(16) 0.0550(5) Uani 1 1 d . . . . .
H1 H 0.3204 0.1974 0.8299 0.066 Uiso 1 1 calc R . . . .
C1 C 0.35971(14) 0.0865(2) 0.9701(2) 0.0484(6) Uani 1 1 d . . . . .
C7 C 0.30564(15) 0.2740(2) 0.9892(2) 0.0527(6) Uani 1 1 d . . . . .
C3 C 0.42600(15) -0.0337(2) 1.1533(2) 0.0582(7) Uani 1 1 d . . . . .
O1 O 0.31226(12) 0.27289(14) 1.11577(14) 0.0684(5) Uani 1 1 d . . . . .
C2 C 0.39530(15) 0.0685(2) 1.1100(2) 0.0552(6) Uani 1 1 d . . . . .
H2 H 0.3984 0.1250 1.1743 0.066 Uiso 1 1 calc R . . . .
C14 C 0.12663(18) 0.9636(2) 0.9079(2) 0.0692(7) Uani 1 1 d . . . . .
H14A H 0.0707 0.9440 0.8571 0.083 Uiso 1 1 calc R . . . .
H14B H 0.1581 0.9868 0.8403 0.083 Uiso 1 1 calc R . . . .
C6 C 0.35808(16) 0.0013(2) 0.8774(2) 0.0619(7) Uani 1 1 d . . . . .
H6 H 0.3352 0.0127 0.7831 0.074 Uiso 1 1 calc R . . . .
C12 C 0.17483(19) 0.7660(2) 0.8928(3) 0.0683(7) Uani 1 1 d . . . . .
H12A H 0.1191 0.7450 0.8425 0.082 Uiso 1 1 calc R . . . .
H12B H 0.2067 0.7862 0.8246 0.082 Uiso 1 1 calc R . . . .
C15 C 0.12069(18) 1.0581(2) 1.0047(2) 0.0682(7) Uani 1 1 d . . . . .
H15A H 0.0908 1.0333 1.0737 0.082 Uiso 1 1 calc R . . . .
H15B H 0.1769 1.0776 1.0540 0.082 Uiso 1 1 calc R . . . .
C10 C 0.22422(18) 0.5683(2) 0.8916(2) 0.0683(7) Uani 1 1 d . . . . .
H10A H 0.2581 0.5854 0.8252 0.082 Uiso 1 1 calc R . . . .
H10B H 0.1690 0.5472 0.8392 0.082 Uiso 1 1 calc R . . . .
C13 C 0.16814(17) 0.8642(2) 0.9838(2) 0.0671(7) Uani 1 1 d . . . . .
H13A H 0.1371 0.8427 1.0527 0.081 Uiso 1 1 calc R . . . .
H13B H 0.2241 0.8844 1.0337 0.081 Uiso 1 1 calc R . . . .
C11 C 0.21635(18) 0.6690(2) 0.9758(2) 0.0670(7) Uani 1 1 d . . . . .
H11A H 0.2719 0.6908 1.0257 0.080 Uiso 1 1 calc R . . . .
H11B H 0.1846 0.6503 1.0448 0.080 Uiso 1 1 calc R . . . .
C4 C 0.42332(15) -0.1185(2) 1.0608(2) 0.0584(6) Uani 1 1 d . . . . .
C9 C 0.26323(17) 0.4728(2) 0.9807(2) 0.0626(7) Uani 1 1 d . . . . .
H9A H 0.3188 0.4938 1.0315 0.075 Uiso 1 1 calc R . . . .
H9B H 0.2301 0.4573 1.0487 0.075 Uiso 1 1 calc R . . . .
C5 C 0.38928(17) -0.0994(2) 0.9212(2) 0.0675(7) Uani 1 1 d . . . . .
H5 H 0.3876 -0.1554 0.8566 0.081 Uiso 1 1 calc R . . . .
C8 C 0.27008(18) 0.3703(2) 0.9000(2) 0.0680(8) Uani 1 1 d . . . . .
H8A H 0.3052 0.3849 0.8347 0.082 Uiso 1 1 calc R . . . .
H8B H 0.2148 0.3510 0.8461 0.082 Uiso 1 1 calc R . . . .
C16 C 0.07823(18) 1.1591(2) 0.9364(3) 0.0716(8) Uani 1 1 d . . . . .
H16A H 0.0220 1.1402 0.8863 0.086 Uiso 1 1 calc R . . . .
H16B H 0.1085 1.1853 0.8686 0.086 Uiso 1 1 calc R . . . .
C17 C 0.0729(2) 1.2504(2) 1.0381(3) 0.0829(9) Uani 1 1 d . . . . .
H17A H 0.0428 1.2237 1.1059 0.100 Uiso 1 1 calc R . . . .
H17B H 0.1292 1.2689 1.0881 0.100 Uiso 1 1 calc R . . . .
C18 C 0.0307(2) 1.3525(3) 0.9725(4) 0.1156(12) Uani 1 1 d . . . . .
H18A H 0.0603 1.3803 0.9059 0.173 Uiso 1 1 calc GR . . . .
H18B H 0.0308 1.4064 1.0435 0.173 Uiso 1 1 calc GR . . . .
H18C H -0.0260 1.3360 0.9262 0.173 Uiso 1 1 calc GR . . . .

loop_
_atom_site_aniso_label
_atom_site_aniso_U_11
_atom_site_aniso_U_22
_atom_site_aniso_U_33
_atom_site_aniso_U_23
_atom_site_aniso_U_13
_atom_site_aniso_U_12
Cl2 0.0967(6) 0.0676(5) 0.0923(5) 0.0131(4) 0.0154(4) 0.0199(4)
Cl1 0.1375(7) 0.1056(7) 0.0469(4) 0.0145(4) -0.0091(4) 0.0352(6)
N1 0.0762(14) 0.0591(13) 0.0300(8) 0.0024(9) 0.0122(9) 0.0085(11)
C1 0.0517(14) 0.0574(15) 0.0370(11) 0.0012(11) 0.0115(10) 0.0007(12)
C7 0.0646(16) 0.0566(16) 0.0365(11) 0.0005(11) 0.0107(11) 0.0015(13)
C3 0.0580(16) 0.0737(18) 0.0406(11) 0.0068(12) 0.0057(11) 0.0043(14)
O1 0.1085(15) 0.0648(11) 0.0317(8) 0.0019(7) 0.0154(8) 0.0151(10)
C2 0.0661(16) 0.0600(16) 0.0372(11) 0.0016(11) 0.0070(10) 0.0035(13)
C14 0.0829(19) 0.0582(17) 0.0629(15) -0.0033(13) 0.0087(13) 0.0035(15)
C6 0.0757(17) 0.0719(19) 0.0355(11) -0.0074(12) 0.0068(11) 0.0084(15)
C12 0.085(2) 0.0580(17) 0.0579(14) -0.0045(13) 0.0072(13) 0.0073(15)
C15 0.0803(19) 0.0602(17) 0.0617(15) 0.0007(13) 0.0105(13) 0.0052(15)
C10 0.096(2) 0.0581(17) 0.0469(13) -0.0008(12) 0.0069(13) 0.0122(16)
C13 0.0814(19) 0.0567(17) 0.0612(15) -0.0017(13) 0.0115(13) 0.0097(15)
C11 0.0800(19) 0.0606(17) 0.0568(14) -0.0038(13) 0.0075(13) 0.0075(15)
C4 0.0580(15) 0.0618(17) 0.0557(14) 0.0066(13) 0.0132(11) 0.0055(13)
C9 0.0812(18) 0.0599(17) 0.0447(12) 0.0004(12) 0.0097(12) 0.0087(15)
C5 0.0826(19) 0.0635(18) 0.0553(14) -0.0096(13) 0.0129(13) 0.0128(16)
C8 0.101(2) 0.0642(18) 0.0380(11) 0.0022(12) 0.0129(12) 0.0130(16)
C16 0.0821(19) 0.0594(18) 0.0701(16) 0.0026(14) 0.0103(14) 0.0087(16)
C17 0.094(2) 0.0617(19) 0.091(2) -0.0032(16) 0.0160(17) 0.0100(17)
C18 0.115(3) 0.073(2) 0.152(3) 0.008(2) 0.016(2) 0.027(2)

loop_
_atom_type_symbol
_atom_type_description
_atom_type_scat_dispersion_real
_atom_type_scat_dispersion_imag
_atom_type_scat_source
C C 0.0033 0.0016 'International Tables Vol C Tables 4.2.6.8 and 6.1.1.4'
H H 0.0000 0.0000 'International Tables Vol C Tables 4.2.6.8 and 6.1.1.4'
Cl Cl 0.1484 0.1585 'International Tables Vol C Tables 4.2.6.8 and 6.1.1.4'
N N 0.0061 0.0033 'International Tables Vol C Tables 4.2.6.8 and 6.1.1.4'
O O 0.0106 0.0060 'International Tables Vol C Tables 4.2.6.8 and 6.1.1.4'

loop_
_geom_angle_atom_site_label_1
_geom_angle_atom_site_label_2
_geom_angle_atom_site_label_3
_geom_angle
_geom_angle_site_symmetry_1
_geom_angle_site_symmetry_3
_geom_angle_publ_flag
C1 N1 H1 115.6 . . ?
C7 N1 H1 115.6 . . ?
C7 N1 C1 128.75(17) . . ?
C2 C1 N1 122.7(2) . . ?
C6 C1 N1 118.82(19) . . ?
C6 C1 C2 118.5(2) . . ?
N1 C7 C8 114.81(17) . . ?
O1 C7 N1 122.8(2) . . ?
O1 C7 C8 122.4(2) . . ?
C2 C3 Cl1 117.95(19) . . ?
C4 C3 Cl1 120.3(2) . . ?
C4 C3 C2 121.7(2) . . ?
C1 C2 H2 120.2 . . ?
C3 C2 C1 119.5(2) . . ?
C3 C2 H2 120.2 . . ?
H14A C14 H14B 107.8 . . ?
C15 C14 H14A 109.0 . . ?
C15 C14 H14B 109.0 . . ?
C13 C14 H14A 109.0 . . ?
C13 C14 H14B 109.0 . . ?
C13 C14 C15 112.9(2) . . ?
C1 C6 H6 119.3 . . ?
C5 C6 C1 121.5(2) . . ?
C5 C6 H6 119.3 . . ?
H12A C12 H12B 107.8 . . ?
C13 C12 H12A 109.0 . . ?
C13 C12 H12B 109.0 . . ?
C11 C12 H12A 109.0 . . ?
C11 C12 H12B 109.0 . . ?
C11 C12 C13 112.7(2) . . ?
C14 C15 H15A 108.3 . . ?
C14 C15 H15B 108.3 . . ?
H15A C15 H15B 107.4 . . ?
C16 C15 C14 115.8(2) . . ?
C16 C15 H15A 108.3 . . ?
C16 C15 H15B 108.3 . . ?
H10A C10 H10B 107.8 . . ?
C11 C10 H10A 109.0 . . ?
C11 C10 H10B 109.0 . . ?
C11 C10 C9 112.99(19) . . ?
C9 C10 H10A 109.0 . . ?
C9 C10 H10B 109.0 . . ?
C14 C13 C12 115.5(2) . . ?
C14 C13 H13A 108.4 . . ?
C14 C13 H13B 108.4 . . ?
C12 C13 H13A 108.4 . . ?
C12 C13 H13B 108.4 . . ?
H13A C13 H13B 107.5 . . ?
C12 C11 H11A 108.4 . . ?
C12 C11 H11B 108.4 . . ?
C10 C11 C12 115.4(2) . . ?
C10 C11 H11A 108.4 . . ?
C10 C11 H11B 108.4 . . ?
H11A C11 H11B 107.5 . . ?
C3 C4 Cl2 121.95(18) . . ?
C3 C4 C5 118.4(2) . . ?
C5 C4 Cl2 119.7(2) . . ?
C10 C9 H9A 108.7 . . ?
C10 C9 H9B 108.7 . . ?
H9A C9 H9B 107.6 . . ?
C8 C9 C10 114.25(18) . . ?
C8 C9 H9A 108.7 . . ?
C8 C9 H9B 108.7 . . ?
C6 C5 C4 120.4(2) . . ?
C6 C5 H5 119.8 . . ?
C4 C5 H5 119.8 . . ?
C7 C8 H8A 108.7 . . ?
C7 C8 H8B 108.7 . . ?
C9 C8 C7 114.21(18) . . ?
C9 C8 H8A 108.7 . . ?
C9 C8 H8B 108.7 . . ?
H8A C8 H8B 107.6 . . ?
C15 C16 H16A 108.8 . . ?
C15 C16 H16B 108.8 . . ?
C15 C16 C17 113.6(2) . . ?
H16A C16 H16B 107.7 . . ?
C17 C16 H16A 108.8 . . ?
C17 C16 H16B 108.8 . . ?
C16 C17 H17A 108.6 . . ?
C16 C17 H17B 108.6 . . ?
H17A C17 H17B 107.6 . . ?
C18 C17 C16 114.8(3) . . ?
C18 C17 H17A 108.6 . . ?
C18 C17 H17B 108.6 . . ?
C17 C18 H18A 109.5 . . ?
C17 C18 H18B 109.5 . . ?
C17 C18 H18C 109.5 . . ?
H18A C18 H18B 109.5 . . ?
H18A C18 H18C 109.5 . . ?
H18B C18 H18C 109.5 . . ?

loop_
_geom_bond_atom_site_label_1
_geom_bond_atom_site_label_2
_geom_bond_distance
_geom_bond_site_symmetry_2
_geom_bond_publ_flag
Cl2 C4 1.728(3) . ?
Cl1 C3 1.737(2) . ?
N1 H1 0.8600 . ?
N1 C1 1.404(3) . ?
N1 C7 1.348(3) . ?
C1 C2 1.386(3) . ?
C1 C6 1.380(3) . ?
C7 O1 1.224(2) . ?
C7 C8 1.505(3) . ?
C3 C2 1.379(3) . ?
C3 C4 1.374(3) . ?
C2 H2 0.9300 . ?
C14 H14A 0.9700 . ?
C14 H14B 0.9700 . ?
C14 C15 1.514(3) . ?
C14 C13 1.507(3) . ?
C6 H6 0.9300 . ?
C6 C5 1.365(3) . ?
C12 H12A 0.9700 . ?
C12 H12B 0.9700 . ?
C12 C13 1.517(3) . ?
C12 C11 1.512(3) . ?
C15 H15A 0.9700 . ?
C15 H15B 0.9700 . ?
C15 C16 1.501(3) . ?
C10 H10A 0.9700 . ?
C10 H10B 0.9700 . ?
C10 C11 1.506(3) . ?
C10 C9 1.513(3) . ?
C13 H13A 0.9700 . ?
C13 H13B 0.9700 . ?
C11 H11A 0.9700 . ?
C11 H11B 0.9700 . ?
C4 C5 1.381(3) . ?
C9 H9A 0.9700 . ?
C9 H9B 0.9700 . ?
C9 C8 1.502(3) . ?
C5 H5 0.9300 . ?
C8 H8A 0.9700 . ?
C8 H8B 0.9700 . ?
C16 H16A 0.9700 . ?
C16 H16B 0.9700 . ?
C16 C17 1.514(4) . ?
C17 H17A 0.9700 . ?
C17 H17B 0.9700 . ?
C17 C18 1.501(4) . ?
C18 H18A 0.9600 . ?
C18 H18B 0.9600 . ?
C18 H18C 0.9600 . ?

loop_
_geom_hbond_atom_site_label_D
_geom_hbond_atom_site_label_H
_geom_hbond_atom_site_label_A
_geom_hbond_distance_DH
_geom_hbond_distance_HA
_geom_hbond_distance_DA
_geom_hbond_angle_DHA
_geom_hbond_site_symmetry_A
N1 H1 O1 0.86 2.11 2.969(2) 175.4 4_565
